data_7708210
loop_
_publ_author_name
'Qian, Junfeng'
'Lu, Huangjie'
'Zheng, Zhaofa'
'Xu, Miaomiao'
'Qian, Yuan'
'Zhang, Zhi-Hui'
'Wang, Jian-Qiang'
'He, Mingyang'
'Lin, Jian'

_publ_section_title
;
 Achieving Colour Tuneable and White-Light Luminescence in a Large Family
 of Dual-Emission Lanthanide Coordination Polymers
;
_journal_name_full 'Dalton Transactions'
_journal_paper_doi 10.1039/D1DT01618K
_journal_year 2021
_chemical_formula_moiety 'C18 Er N3 O6'
_chemical_formula_sum 'C18 Er N3 O6'
_chemical_formula_weight 521.47
_chemical_melting_point ?
_chemical_name_common 'Erbium 2,2':6',2''-terpyridine-4'-carboxyli'
_space_group_crystal_system monoclinic
_space_group_IT_number 15
_space_group_name_Hall '-C 2yc'
_space_group_name_H-M_alt 'C 1 2/c 1'
_audit_creation_method SHELXL-2014
_audit_update_record
;
2021-07-16 deposited with the CCDC.	2021-09-06 downloaded from the CCDC.
;
_cell_angle_alpha 90
_cell_angle_beta 125.1780(10)
_cell_angle_gamma 90
_cell_formula_units_Z 4
_cell_length_a 17.9251(3)
_cell_length_b 9.4654(2)
_cell_length_c 11.8816(2)
_cell_measurement_reflns_used 9922
_cell_measurement_temperature 293(2)
_cell_measurement_theta_max 54.999
_cell_measurement_theta_min 5.122
_cell_volume 1647.75(6)
_computing_cell_refinement 'Bruker SAINT'
_computing_data_collection 'Bruker APEX3'
_computing_data_reduction 'Bruker SAINT'
_computing_molecular_graphics 'Bruker SHELXTL'
_computing_publication_material 'Bruker SHELXTL'
_computing_structure_refinement 'SHELXL-2014 (Sheldrick, 2014)'
_computing_structure_solution 'SHELXS-97 (Sheldrick 2008)'
_diffrn_ambient_temperature 293(2)
_diffrn_measured_fraction_theta_full 0.989
_diffrn_measured_fraction_theta_max 0.989
_diffrn_measurement_device_type 'Bruker APEX-II CCD'
_diffrn_measurement_method '0.5 wide w/ exposures'
_diffrn_radiation_type MoK\a
_diffrn_radiation_wavelength 0.71073
_diffrn_reflns_av_R_equivalents 0.0374
_diffrn_reflns_av_unetI/netI 0.0204
_diffrn_reflns_Laue_measured_fraction_full 0.989
_diffrn_reflns_Laue_measured_fraction_max 0.989
_diffrn_reflns_limit_h_max 22
_diffrn_reflns_limit_h_min -23
_diffrn_reflns_limit_k_max 12
_diffrn_reflns_limit_k_min -12
_diffrn_reflns_limit_l_max 15
_diffrn_reflns_limit_l_min -15
_diffrn_reflns_number 13134
_diffrn_reflns_point_group_measured_fraction_full 0.989
_diffrn_reflns_point_group_measured_fraction_max 0.989
_diffrn_reflns_theta_full 25.242
_diffrn_reflns_theta_max 27.504
_diffrn_reflns_theta_min 2.562
_exptl_absorpt_coefficient_mu 5.137
_exptl_absorpt_correction_T_max 0.814
_exptl_absorpt_correction_T_min 0.698
_exptl_absorpt_correction_type multi-scan
_exptl_absorpt_process_details SHELTXPREP
_exptl_crystal_colour pink
_exptl_crystal_density_diffrn 2.102
_exptl_crystal_description block
_exptl_crystal_F_000 980
_exptl_crystal_size_max 0.08
_exptl_crystal_size_mid 0.06
_exptl_crystal_size_min 0.04
_refine_diff_density_max 0.823
_refine_diff_density_min -0.910
_refine_diff_density_rms 0.113
_refine_ls_extinction_method none
_refine_ls_goodness_of_fit_ref 1.157
_refine_ls_hydrogen_treatment undef
_refine_ls_matrix_type full
_refine_ls_number_parameters 129
_refine_ls_number_reflns 1881
_refine_ls_number_restraints 0
_refine_ls_restrained_S_all 1.157
_refine_ls_R_factor_all 0.0183
_refine_ls_R_factor_gt 0.0181
_refine_ls_shift/su_max 0.001
_refine_ls_shift/su_mean 0.000
_refine_ls_structure_factor_coef Fsqd
_refine_ls_weighting_details 'w=1/[\s^2^(Fo^2^)+(0.0275P)^2^+5.0094P] where P=(Fo^2^+2Fc^2^)/3'
_refine_ls_weighting_scheme calc
_refine_ls_wR_factor_gt 0.0535
_refine_ls_wR_factor_ref 0.0536
_reflns_Friedel_coverage 0.000
_reflns_number_gt 1866
_reflns_number_total 1881
_reflns_threshold_expression 'I > 2\s(I)'
_cod_data_source_file d1dt01618k2.cif
_cod_data_source_block ErTPC2
_cod_depositor_comments
;
The following automatic conversions were performed:

data item '_chemical_melting_point' value 'N/a' was changed to '?' --
the value is undefined or not given.

Automatic conversion script
Id: cif_fix_values 7556 2019-12-06 15:28:31Z antanas 
;
_cod_original_cell_volume 1647.75(5)
_cod_original_sg_symbol_H-M 'C 2/c'
_cod_database_code 7708210
_shelx_space_group_comment
;
The symmetry employed for this shelxl refinement is uniquely defined
by the following loop, which should always be used as a source of
symmetry information in preference to the above space-group names.
They are only intended as comments.
;
_shelxl_version_number 2014-3

loop_
_space_group_symop_operation_xyz
'x, y, z'
'-x, y, -z+1/2'
'x+1/2, y+1/2, z'
'-x+1/2, y+1/2, -z+1/2'
'-x, -y, -z'
'x, -y, z-1/2'
'-x+1/2, -y+1/2, -z'
'x+1/2, -y+1/2, z-1/2'

loop_
_atom_site_label
_atom_site_type_symbol
_atom_site_fract_x
_atom_site_fract_y
_atom_site_fract_z
_atom_site_U_iso_or_equiv
_atom_site_adp_type
_atom_site_occupancy
_atom_site_site_symmetry_order
_atom_site_calc_flag
_atom_site_refinement_flags_posn
_atom_site_refinement_flags_adp
_atom_site_refinement_flags_occupancy
_atom_site_disorder_assembly
_atom_site_disorder_group
Er1 Er 0.5000 -0.15913(2) 0.7500 0.01561(8) Uani 1 2 d S T P . .
N1 N 0.5000 0.5773(3) 0.7500 0.0153(6) Uani 1 2 d S T P . .
N2 N 0.59016(17) 0.7341(3) 0.6775(3) 0.0200(5) Uani 1 1 d . . . . .
O1 O 0.48449(19) 0.0624(2) 0.8277(3) 0.0293(5) Uani 1 1 d . . . . .
O2 O 0.39696(19) -0.2271(3) 0.5130(3) 0.0405(6) Uani 1 1 d . . . . .
O3 O 0.3384(2) -0.0795(3) 0.5828(3) 0.0436(7) Uani 1 1 d . . . . .
C1 C 0.54525(19) 0.5055(3) 0.7089(3) 0.0172(5) Uani 1 1 d . . . . .
C2 C 0.5000 0.1271(5) 0.7500 0.0248(9) Uani 1 2 d S T P . .
C3 C 0.5000 0.2855(4) 0.7500 0.0191(8) Uani 1 2 d S T P . .
C4 C 0.59570(19) 0.5930(3) 0.6691(3) 0.0166(5) Uani 1 1 d . . . . .
C5 C 0.5446(2) 0.3584(3) 0.7036(3) 0.0205(6) Uani 1 1 d . . . . .
C6 C 0.3339(3) -0.1550(3) 0.4938(4) 0.0310(8) Uani 1 1 d . . . . .
C7 C 0.6344(3) 0.8186(3) 0.6430(4) 0.0279(7) Uani 1 1 d . . . . .
C8 C 0.6477(2) 0.5331(3) 0.6289(3) 0.0248(6) Uani 1 1 d . . . . .
C9 C 0.6950(3) 0.6208(4) 0.5964(4) 0.0307(7) Uani 1 1 d . . . . .
C10 C 0.6873(3) 0.7659(4) 0.6018(4) 0.0310(7) Uani 1 1 d . . . . .

loop_
_atom_site_aniso_label
_atom_site_aniso_U_11
_atom_site_aniso_U_22
_atom_site_aniso_U_33
_atom_site_aniso_U_23
_atom_site_aniso_U_13
_atom_site_aniso_U_12
Er1 0.02254(11) 0.00525(10) 0.02449(11) 0.000 0.01671(8) 0.000
N1 0.0188(15) 0.0081(14) 0.0208(15) 0.000 0.0125(13) 0.000
N2 0.0245(12) 0.0118(12) 0.0320(13) 0.0006(9) 0.0212(11) -0.0001(9)
O1 0.0538(15) 0.0087(10) 0.0411(13) -0.0009(9) 0.0365(12) -0.0009(9)
O2 0.0407(14) 0.0338(14) 0.0375(14) -0.0094(11) 0.0170(12) 0.0050(11)
O3 0.0403(15) 0.0459(16) 0.0471(16) 0.0017(13) 0.0267(13) 0.0122(13)
C1 0.0203(13) 0.0100(13) 0.0205(12) -0.0004(9) 0.0113(11) 0.0003(10)
C2 0.031(2) 0.0135(19) 0.029(2) 0.000 0.0168(19) 0.000
C3 0.0242(19) 0.0101(19) 0.0222(18) 0.000 0.0130(16) 0.000
C4 0.0193(12) 0.0109(13) 0.0200(13) 0.0005(10) 0.0117(11) 0.0001(10)
C5 0.0256(15) 0.0117(13) 0.0270(15) -0.0015(10) 0.0168(13) 0.0000(10)
C6 0.0309(18) 0.0284(19) 0.0276(17) 0.0019(12) 0.0133(15) 0.0021(12)
C7 0.0361(18) 0.0137(13) 0.046(2) 0.0019(13) 0.0308(16) -0.0033(13)
C8 0.0315(16) 0.0187(14) 0.0325(16) -0.0005(12) 0.0232(14) 0.0032(12)
C9 0.0364(18) 0.0284(17) 0.0410(19) 0.0019(15) 0.0303(16) 0.0040(15)
C10 0.0390(18) 0.0249(16) 0.0447(19) 0.0029(14) 0.0332(16) -0.0006(14)

loop_
_atom_type_symbol
_atom_type_description
_atom_type_scat_dispersion_real
_atom_type_scat_dispersion_imag
_atom_type_scat_source
C C 0.0033 0.0016 'International Tables Vol C Tables 4.2.6.8 and 6.1.1.4'
N N 0.0061 0.0033 'International Tables Vol C Tables 4.2.6.8 and 6.1.1.4'
O O 0.0106 0.0060 'International Tables Vol C Tables 4.2.6.8 and 6.1.1.4'
Er Er -0.2586 4.9576 'International Tables Vol C Tables 4.2.6.8 and 6.1.1.4'

loop_
_geom_angle_atom_site_label_1
_geom_angle_atom_site_label_2
_geom_angle_atom_site_label_3
_geom_angle
_geom_angle_site_symmetry_1
_geom_angle_site_symmetry_3
_geom_angle_publ_flag
O1 Er1 O1 55.63(11) 2_656 . ?
O1 Er1 O2 87.94(9) 2_656 . ?
O1 Er1 O2 120.67(9) . . ?
O1 Er1 O2 120.67(9) 2_656 2_656 ?
O1 Er1 O2 87.93(9) . 2_656 ?
O2 Er1 O2 148.91(14) . 2_656 ?
O1 Er1 N2 138.77(8) 2_656 2_646 ?
O1 Er1 N2 88.80(8) . 2_646 ?
O2 Er1 N2 94.85(10) . 2_646 ?
O2 Er1 N2 72.18(9) 2_656 2_646 ?
O1 Er1 N2 88.80(8) 2_656 1_545 ?
O1 Er1 N2 138.77(8) . 1_545 ?
O2 Er1 N2 72.18(9) . 1_545 ?
O2 Er1 N2 94.85(10) 2_656 1_545 ?
N2 Er1 N2 131.17(12) 2_646 1_545 ?
O1 Er1 N1 152.18(5) 2_656 1_545 ?
O1 Er1 N1 152.18(5) . 1_545 ?
O2 Er1 N1 74.46(7) . 1_545 ?
O2 Er1 N1 74.46(7) 2_656 1_545 ?
N2 Er1 N1 65.58(6) 2_646 1_545 ?
N2 Er1 N1 65.58(6) 1_545 1_545 ?
O1 Er1 O3 76.50(10) 2_656 . ?
O1 Er1 O3 72.62(10) . . ?
O2 Er1 O3 52.67(9) . . ?
O2 Er1 O3 140.15(10) 2_656 . ?
N2 Er1 O3 72.95(9) 2_646 . ?
N2 Er1 O3 122.82(9) 1_545 . ?
N1 Er1 O3 107.51(7) 1_545 . ?
O1 Er1 O3 72.62(10) 2_656 2_656 ?
O1 Er1 O3 76.50(10) . 2_656 ?
O2 Er1 O3 140.15(10) . 2_656 ?
O2 Er1 O3 52.67(9) 2_656 2_656 ?
N2 Er1 O3 122.82(9) 2_646 2_656 ?
N2 Er1 O3 72.95(9) 1_545 2_656 ?
N1 Er1 O3 107.51(7) 1_545 2_656 ?
O3 Er1 O3 144.98(15) . 2_656 ?
O1 Er1 C2 27.82(5) 2_656 . ?
O1 Er1 C2 27.82(5) . . ?
O2 Er1 C2 105.54(7) . . ?
O2 Er1 C2 105.54(7) 2_656 . ?
N2 Er1 C2 114.42(6) 2_646 . ?
N2 Er1 C2 114.42(6) 1_545 . ?
N1 Er1 C2 180.0 1_545 . ?
O3 Er1 C2 72.49(7) . . ?
O3 Er1 C2 72.49(7) 2_656 . ?
O1 Er1 C6 81.53(10) 2_656 . ?
O1 Er1 C6 97.04(10) . . ?
O2 Er1 C6 26.10(10) . . ?
O2 Er1 C6 154.89(11) 2_656 . ?
N2 Er1 C6 83.29(11) 2_646 . ?
N2 Er1 C6 97.37(10) 1_545 . ?
N1 Er1 C6 90.80(7) 1_545 . ?
O3 Er1 C6 26.57(10) . . ?
O3 Er1 C6 152.38(11) 2_656 . ?
C2 Er1 C6 89.20(7) . . ?
O1 Er1 C6 97.04(10) 2_656 2_656 ?
O1 Er1 C6 81.53(10) . 2_656 ?
O2 Er1 C6 154.89(11) . 2_656 ?
O2 Er1 C6 26.10(10) 2_656 2_656 ?
N2 Er1 C6 97.37(10) 2_646 2_656 ?
N2 Er1 C6 83.29(10) 1_545 2_656 ?
N1 Er1 C6 90.80(7) 1_545 2_656 ?
O3 Er1 C6 152.38(11) . 2_656 ?
O3 Er1 C6 26.57(10) 2_656 2_656 ?
C2 Er1 C6 89.20(7) . 2_656 ?
C6 Er1 C6 178.40(13) . 2_656 ?
C1 N1 C1 119.4(3) . 2_656 ?
C1 N1 Er1 120.28(17) . 1_565 ?
C1 N1 Er1 120.28(17) 2_656 1_565 ?
C4 N2 C7 119.0(3) . . ?
C4 N2 Er1 121.86(18) . 1_565 ?
C7 N2 Er1 119.1(2) . 1_565 ?
C2 O1 Er1 91.1(2) . . ?
C6 O2 Er1 94.2(2) . . ?
C6 O3 Er1 88.9(2) . . ?
N1 C1 C5 121.9(3) . . ?
N1 C1 C4 115.9(2) . . ?
C5 C1 C4 122.2(3) . . ?
O1 C2 O1 122.1(4) 2_656 . ?
O1 C2 C3 119.0(2) 2_656 . ?
O1 C2 C3 119.0(2) . . ?
O1 C2 Er1 61.0(2) 2_656 . ?
O1 C2 Er1 61.0(2) . . ?
C3 C2 Er1 180.0 . . ?
C5 C3 C5 120.4(4) . 2_656 ?
C5 C3 C2 119.80(19) . . ?
C5 C3 C2 119.80(19) 2_656 . ?
N2 C4 C8 121.5(3) . . ?
N2 C4 C1 116.3(2) . . ?
C8 C4 C1 122.1(3) . . ?
C3 C5 C1 118.1(3) . . ?
O2 C6 O3 124.3(4) . . ?
O2 C6 Er1 59.7(2) . . ?
O3 C6 Er1 64.6(2) . . ?
N2 C7 C10 122.4(3) . . ?
C4 C8 C9 119.3(3) . . ?
C10 C9 C8 119.0(3) . . ?
C7 C10 C9 118.7(3) . . ?

loop_
_geom_bond_atom_site_label_1
_geom_bond_atom_site_label_2
_geom_bond_distance
_geom_bond_site_symmetry_2
_geom_bond_publ_flag
Er1 O1 2.371(2) 2_656 ?
Er1 O1 2.371(2) . ?
Er1 O2 2.401(3) . ?
Er1 O2 2.401(3) 2_656 ?
Er1 N2 2.445(2) 2_646 ?
Er1 N2 2.445(2) 1_545 ?
Er1 N1 2.495(3) 1_545 ?
Er1 O3 2.505(3) . ?
Er1 O3 2.505(3) 2_656 ?
Er1 C2 2.709(5) . ?
Er1 C6 2.773(4) . ?
Er1 C6 2.773(4) 2_656 ?
N1 C1 1.347(3) . ?
N1 C1 1.347(3) 2_656 ?
N1 Er1 2.495(3) 1_565 ?
N2 C4 1.347(4) . ?
N2 C7 1.347(4) . ?
N2 Er1 2.445(2) 1_565 ?
O1 C2 1.265(3) . ?
O2 C6 1.223(5) . ?
O3 C6 1.240(5) . ?
C1 C5 1.394(4) . ?
C1 C4 1.490(4) . ?
C2 O1 1.264(3) 2_656 ?
C2 C3 1.500(6) . ?
C3 C5 1.388(4) . ?
C3 C5 1.388(4) 2_656 ?
C4 C8 1.390(4) . ?
C7 C10 1.386(5) . ?
C8 C9 1.391(5) . ?
C9 C10 1.386(5) . ?
